data_7016973
loop_
_publ_author_name
'Ioffe, Ilya N.'
'Mazaleva, Olga N.'
'Chen, Chuanbao'
'Yang, Shangfeng'
'Kemnitz, Erhard'
'Troyanov, Sergey I.'

_publ_section_title
;
 C(76) fullerene chlorides and cage transformations. Structural and
 theoretical study.
;
_journal_issue 41
_journal_name_full 'Dalton transactions (Cambridge, England : 2003)'
_journal_page_first 11005
_journal_page_last 11011
_journal_paper_doi 10.1039/c1dt10256g
_journal_volume 40
_journal_year 2011
_chemical_formula_sum 'C76 Cl24.24'
_chemical_formula_weight 1772.16
_chemical_name_systematic
;
?
;
_space_group_IT_number 14
_symmetry_cell_setting monoclinic
_symmetry_space_group_name_Hall '-P 2ybc'
_symmetry_space_group_name_H-M 'P 1 21/c 1'
_atom_sites_solution_hydrogens none
_atom_sites_solution_primary direct
_atom_sites_solution_secondary difmap
_audit_creation_method SHELXL-97
_cell_angle_alpha 90.00
_cell_angle_beta 103.580(3)
_cell_angle_gamma 90.00
_cell_formula_units_Z 4
_cell_length_a 22.9210(10)
_cell_length_b 11.4760(10)
_cell_length_c 23.3150(10)
_cell_measurement_reflns_used 24000
_cell_measurement_temperature 100(2)
_cell_measurement_theta_max 32
_cell_measurement_theta_min 5
_cell_volume 5961.4(6)
_computing_structure_refinement 'SHELXL-97 (Sheldrick, 1997)'
_computing_structure_solution 'SHELXS-97 (Sheldrick, 1990)'
_diffrn_ambient_temperature 100(2)
_diffrn_measured_fraction_theta_full 0.994
_diffrn_measured_fraction_theta_max 0.887
_diffrn_measurement_device_type MAR225
_diffrn_measurement_method CCD
_diffrn_radiation_monochromator Cu(113)
_diffrn_radiation_source 'BL14.2, PSF, BESSY, Berlin, Germany'
_diffrn_radiation_type synchrotron
_diffrn_radiation_wavelength 0.90500
_diffrn_reflns_av_R_equivalents 0.0874
_diffrn_reflns_av_sigmaI/netI 0.0554
_diffrn_reflns_limit_h_max 28
_diffrn_reflns_limit_h_min -28
_diffrn_reflns_limit_k_max 14
_diffrn_reflns_limit_k_min -14
_diffrn_reflns_limit_l_max 30
_diffrn_reflns_limit_l_min -30
_diffrn_reflns_number 81081
_diffrn_reflns_theta_full 32.60
_diffrn_reflns_theta_max 36.83
_diffrn_reflns_theta_min 2.29
_exptl_absorpt_coefficient_mu 1.162
_exptl_absorpt_correction_type none
_exptl_crystal_colour yellow
_exptl_crystal_density_diffrn 1.975
_exptl_crystal_density_method 'not measured'
_exptl_crystal_description plate
_exptl_crystal_F_000 3472
_exptl_crystal_size_max 0.04
_exptl_crystal_size_mid 0.02
_exptl_crystal_size_min 0.005
_refine_diff_density_max 1.092
_refine_diff_density_min -0.901
_refine_diff_density_rms 0.119
_refine_ls_extinction_method none
_refine_ls_goodness_of_fit_ref 1.245
_refine_ls_matrix_type full
_refine_ls_number_parameters 1038
_refine_ls_number_reflns 12856
_refine_ls_number_restraints 78
_refine_ls_restrained_S_all 1.304
_refine_ls_R_factor_all 0.1164
_refine_ls_R_factor_gt 0.0840
_refine_ls_shift/su_max 0.028
_refine_ls_shift/su_mean 0.001
_refine_ls_structure_factor_coef Fsqd
_refine_ls_weighting_details 'calc w=1/[\s^2^(Fo^2^)+(0.0900P)^2^+18.0000P] where P=(Fo^2^+2Fc^2^)/3'
_refine_ls_weighting_scheme calc
_refine_ls_wR_factor_gt 0.2076
_refine_ls_wR_factor_ref 0.2217
_reflns_number_gt 9260
_reflns_number_total 12856
_reflns_threshold_expression >2sigma(I)
_cod_data_source_file c1dt10256g.txt
_cod_data_source_block c76cl-I_805557
_cod_depositor_comments
;
The following automatic conversions were performed:

'_symmetry_cell_setting' value 'Monoclinic' changed to 'monoclinic'
according to /home/saulius/struct/CIF-dictionaries/cif_core.dic
dictionary named 'cif_core.dic' version 2.4.1 from 2010-06-29.

Automatic conversion script
Id: cif_fix_values 1715 2011-07-08 13:25:40Z adriana 
;
_cod_original_sg_symbol_H-M P2(1)/c
_cod_database_code 7016973

loop_
_symmetry_equiv_pos_as_xyz
'x, y, z'
'-x, y+1/2, -z+1/2'
'-x, -y, -z'
'x, -y-1/2, z-1/2'

loop_
_atom_site_label
_atom_site_type_symbol
_atom_site_fract_x
_atom_site_fract_y
_atom_site_fract_z
_atom_site_U_iso_or_equiv
_atom_site_adp_type
_atom_site_occupancy
_atom_site_symmetry_multiplicity
_atom_site_calc_flag
_atom_site_refinement_flags
Cl1 Cl 0.33872(11) 0.59640(17) 0.84893(8) 0.0384(5) Uani 0.925(3) 1 d P
Cl1A Cl 0.3120(12) 0.622(2) 0.8536(11) 0.039(6) Uani 0.075(3) 1 d PU
Cl2 Cl 0.25954(8) 0.44152(14) 0.90594(6) 0.0412(4) Uani 1 1 d .
Cl3 Cl 0.15500(7) 0.64131(12) 0.81149(6) 0.0349(3) Uani 1 1 d .
Cl4 Cl 0.07871(12) 0.74364(19) 0.64460(11) 0.0422(6) Uani 0.925(3) 1 d P
Cl4A Cl 0.1040(12) 0.7491(19) 0.6360(10) 0.023(5) Uani 0.075(3) 1 d PU
Cl5 Cl 0.16685(13) 0.80954(15) 0.54770(9) 0.0517(6) Uani 0.925(3) 1 d P
Cl5A Cl 0.2039(9) 0.7984(14) 0.5504(8) 0.023(4) Uani 0.075(3) 1 d PU
Cl6 Cl 0.29349(12) 0.7969(2) 0.52962(9) 0.0692(8) Uani 0.925(3) 1 d P
Cl7 Cl 0.24051(18) 0.6430(3) 0.42366(9) 0.0801(10) Uani 0.925(3) 1 d P
Cl7A Cl 0.199(2) 0.653(3) 0.4264(12) 0.070(8) Uani 0.075(3) 1 d PU
Cl8 Cl 0.35455(14) 0.5042(3) 0.42840(10) 0.0973(10) Uani 1 1 d U
Cl9 Cl 0.4264(2) 0.6386(4) 0.5358(2) 0.0797(15) Uani 0.86 1 d PU
Cl9A Cl 0.4487(10) 0.587(2) 0.5404(8) 0.055(6) Uani 0.14 1 d P
Cl10 Cl 0.50357(16) 0.4300(5) 0.58251(19) 0.0856(13) Uani 0.86 1 d PU
C10A Cl 0.5196(10) 0.364(3) 0.5982(11) 0.076(7) Uani 0.14 1 d P
Cl11 Cl 0.13910(9) 0.15889(15) 0.86370(7) 0.0455(4) Uani 1 1 d .
Cl12 Cl 0.04516(8) 0.40850(16) 0.79908(8) 0.0454(4) Uani 1 1 d .
Cl13 Cl -0.01067(8) 0.22774(17) 0.71036(9) 0.0407(5) Uani 0.925(3) 1 d P
C13A Cl 0.0126(12) 0.191(4) 0.7413(15) 0.082(12) Uani 0.075(3) 1 d P
Cl14 Cl -0.02969(7) 0.48172(16) 0.60843(9) 0.0417(4) Uani 0.925(3) 1 d P
C14A Cl -0.0212(12) 0.446(3) 0.6496(16) 0.068(8) Uani 0.075(3) 1 d PU
Cl15 Cl 0.44480(12) 0.2518(3) 0.49039(14) 0.1057(11) Uani 1 1 d U
Cl16 Cl 0.45835(11) 0.0438(3) 0.57031(14) 0.0997(10) Uani 1 1 d U
Cl17 Cl 0.52454(9) 0.1714(3) 0.68230(15) 0.1021(11) Uani 1 1 d U
Cl18 Cl 0.47181(11) 0.0247(3) 0.76689(14) 0.0884(10) Uani 0.925(3) 1 d P
Cl19 Cl 0.39678(11) -0.1293(2) 0.67233(13) 0.0779(9) Uani 0.925(3) 1 d P
Cl20 Cl 0.31434(12) -0.14854(17) 0.75639(12) 0.0577(7) Uani 0.925(3) 1 d P
C20A Cl 0.3277(15) -0.140(2) 0.7239(17) 0.060(7) Uani 0.075(3) 1 d PU
Cl21 Cl 0.17030(13) -0.09686(16) 0.76882(9) 0.0412(5) Uani 0.925(3) 1 d P
C21A Cl 0.1977(16) -0.100(3) 0.7611(15) 0.050(8) Uani 0.075(3) 1 d PU
Cl22 Cl 0.04020(7) 0.00490(12) 0.62189(6) 0.0330(3) Uani 1 1 d .
Cl23 Cl -0.00252(7) 0.20783(15) 0.50050(7) 0.0414(4) Uani 1 1 d .
Cl24 Cl 0.09929(7) 0.06325(13) 0.47145(6) 0.0354(3) Uani 1 1 d .
Cl25 Cl 0.4151(5) 0.4161(9) 0.8673(4) 0.044(4) Uani 0.168(8) 1 d P
Cl26 Cl 0.4660(8) 0.180(2) 0.8294(10) 0.049(6) Uani 0.075(3) 1 d P
Cl27 Cl 0.0290(13) 0.390(3) 0.4537(13) 0.066(8) Uani 0.075(3) 1 d P
Cl28 Cl 0.3291(15) 0.251(2) 0.9033(12) 0.070(9) Uani 0.075(3) 1 d P
Cl29 Cl 0.1186(16) 0.649(2) 0.4653(10) 0.067(9) Uani 0.075(3) 1 d P
C1 C 0.3089(3) 0.5615(5) 0.7031(3) 0.0324(13) Uani 1 1 d .
C2 C 0.2714(3) 0.5423(5) 0.7434(3) 0.0291(12) Uani 1 1 d .
C3 C 0.2101(3) 0.5693(4) 0.7257(2) 0.0264(11) Uani 1 1 d .
C4 C 0.1849(3) 0.6184(5) 0.6691(3) 0.0324(13) Uani 1 1 d .
C5 C 0.2221(3) 0.6484(5) 0.6335(3) 0.0345(13) Uani 1 1 d .
C6 C 0.2818(3) 0.6181(6) 0.6488(3) 0.0398(15) Uani 1 1 d .
C7 C 0.3073(3) 0.6119(6) 0.5993(3) 0.0448(17) Uani 1 1 d .
C8 C 0.3581(4) 0.5507(8) 0.6020(3) 0.053(2) Uani 1 1 d .
C9 C 0.3847(3) 0.4897(7) 0.6545(3) 0.0506(19) Uani 1 1 d .
C10 C 0.3629(3) 0.4977(6) 0.7056(3) 0.0388(15) Uani 1 1 d .
C11 C 0.3772(3) 0.4033(6) 0.7476(3) 0.0373(14) Uani 1 1 d .
C12 C 0.3453(3) 0.3918(6) 0.7913(3) 0.0400(14) Uani 1 1 d .
C13 C 0.3007(3) 0.4823(5) 0.8014(3) 0.0289(12) Uani 1 1 d .
C14 C 0.2559(3) 0.4077(5) 0.8293(2) 0.0290(12) Uani 1 1 d .
C15 C 0.1926(3) 0.4203(5) 0.7964(2) 0.0258(11) Uani 1 1 d .
C16 C 0.1680(3) 0.5258(5) 0.7622(2) 0.0271(11) Uani 1 1 d .
C17 C 0.1103(2) 0.4788(5) 0.7234(3) 0.0271(11) Uani 1 1 d .
C18 C 0.0892(2) 0.5124(5) 0.6684(3) 0.0274(11) Uani 1 1 d .
C19 C 0.1186(3) 0.6072(5) 0.6403(3) 0.0319(13) Uani 1 1 d .
C20 C 0.1129(3) 0.5592(5) 0.5781(3) 0.0325(13) Uani 1 1 d .
C21 C 0.1545(3) 0.5774(5) 0.5450(3) 0.0409(15) Uani 1 1 d .
C22 C 0.2026(4) 0.6691(6) 0.5659(3) 0.0441(17) Uani 1 1 d .
C23 C 0.2651(4) 0.6566(7) 0.5449(3) 0.056(2) Uani 1 1 d .
C24 C 0.2660(4) 0.5698(8) 0.4928(3) 0.060(2) Uani 1 1 d .
C25 C 0.3299(5) 0.4940(10) 0.4957(3) 0.076(3) Uani 1 1 d .
C26 C 0.3835(4) 0.5137(9) 0.5501(4) 0.070(3) Uani 1 1 d .
C27 C 0.4265(4) 0.3986(11) 0.5790(4) 0.082(4) Uani 1 1 d .
C28 C 0.4195(3) 0.3932(9) 0.6425(4) 0.060(2) Uani 1 1 d .
C29 C 0.4278(3) 0.2999(9) 0.6790(4) 0.057(2) Uani 1 1 d .
C30 C 0.4046(3) 0.3028(7) 0.7307(3) 0.0464(17) Uani 1 1 d .
C31 C 0.3915(3) 0.1914(7) 0.7470(4) 0.0502(18) Uani 1 1 d .
C32 C 0.3464(3) 0.1763(6) 0.7787(3) 0.0410(15) Uani 1 1 d .
C33 C 0.3280(3) 0.2782(5) 0.8049(3) 0.0349(13) Uani 1 1 d .
C34 C 0.2753(3) 0.2832(5) 0.8242(2) 0.0296(12) Uani 1 1 d .
C35 C 0.2348(3) 0.1911(5) 0.8106(2) 0.0299(12) Uani 1 1 d .
C36 C 0.1691(3) 0.2073(5) 0.8020(2) 0.0295(12) Uani 1 1 d .
C37 C 0.1527(3) 0.3312(5) 0.7874(2) 0.0273(11) Uani 1 1 d .
C38 C 0.0923(3) 0.3691(5) 0.7498(3) 0.0295(12) Uani 1 1 d .
C39 C 0.0635(3) 0.2742(5) 0.7039(3) 0.0301(12) Uani 1 1 d .
C40 C 0.0575(2) 0.3137(5) 0.6415(2) 0.0264(11) Uani 1 1 d .
C41 C 0.0493(3) 0.4380(5) 0.6223(3) 0.0327(13) Uani 1 1 d .
C42 C 0.0759(3) 0.4592(5) 0.5707(3) 0.0311(12) Uani 1 1 d .
C43 C 0.0850(3) 0.3702(5) 0.5346(3) 0.0308(12) Uani 1 1 d .
C44 C 0.1330(3) 0.3794(5) 0.5073(2) 0.0331(13) Uani 1 1 d .
C45 C 0.1670(3) 0.4844(6) 0.5086(2) 0.0380(15) Uani 1 1 d .
C46 C 0.2221(4) 0.4725(7) 0.4932(3) 0.0478(18) Uani 1 1 d .
C47 C 0.2465(3) 0.3647(7) 0.4916(3) 0.0445(17) Uani 1 1 d .
C48 C 0.3088(4) 0.3715(9) 0.5002(3) 0.056(2) Uani 1 1 d .
C49 C 0.3427(3) 0.2774(9) 0.5242(3) 0.062(3) Uani 1 1 d .
C50 C 0.4100(4) 0.2741(11) 0.5514(4) 0.078(3) Uani 1 1 d .
C51 C 0.4184(3) 0.1596(10) 0.5969(4) 0.073(3) Uani 1 1 d .
C52 C 0.4442(3) 0.1779(9) 0.6651(4) 0.071(3) Uani 1 1 d .
C53 C 0.4158(3) 0.0982(8) 0.7129(4) 0.062(2) Uani 1 1 d .
C54 C 0.3641(3) 0.0102(7) 0.6859(4) 0.059(2) Uani 1 1 d .
C55 C 0.3116(3) -0.0078(6) 0.7202(3) 0.0477(18) Uani 1 1 d .
C56 C 0.3051(3) 0.0827(5) 0.7662(3) 0.0400(15) Uani 1 1 d .
C57 C 0.2499(3) 0.0948(5) 0.7793(3) 0.0330(13) Uani 1 1 d .
C58 C 0.1914(3) 0.0424(5) 0.7423(2) 0.0329(13) Uani 1 1 d .
C59 C 0.1455(3) 0.1330(5) 0.7484(2) 0.0288(12) Uani 1 1 d .
C60 C 0.1010(2) 0.1667(5) 0.7040(2) 0.0253(11) Uani 1 1 d .
C61 C 0.0945(2) 0.1224(5) 0.6420(2) 0.0255(11) Uani 1 1 d .
C62 C 0.0717(2) 0.2283(5) 0.6075(2) 0.0249(11) Uani 1 1 d .
C63 C 0.0720(2) 0.2437(5) 0.5445(2) 0.0285(12) Uani 1 1 d .
C64 C 0.1243(2) 0.1737(5) 0.5268(2) 0.0254(11) Uani 1 1 d .
C65 C 0.1577(3) 0.2688(5) 0.5035(2) 0.0316(12) Uani 1 1 d .
C66 C 0.2167(3) 0.2602(6) 0.5017(2) 0.0368(14) Uani 1 1 d .
C67 C 0.2530(3) 0.1659(6) 0.5325(3) 0.0386(15) Uani 1 1 d .
C68 C 0.3150(3) 0.1778(7) 0.5424(3) 0.0486(18) Uani 1 1 d .
C69 C 0.3547(3) 0.1174(8) 0.5886(4) 0.056(2) Uani 1 1 d .
C70 C 0.3320(3) 0.0530(7) 0.6265(3) 0.0501(19) Uani 1 1 d .
C71 C 0.2693(3) 0.0427(6) 0.6192(3) 0.0396(15) Uani 1 1 d .
C72 C 0.2542(3) 0.0090(5) 0.6707(3) 0.0369(14) Uani 1 1 d .
C73 C 0.1979(3) 0.0343(5) 0.6788(3) 0.0301(12) Uani 1 1 d .
C74 C 0.1543(2) 0.0831(4) 0.6313(2) 0.0251(11) Uani 1 1 d .
C75 C 0.1683(3) 0.1128(5) 0.5784(2) 0.0264(11) Uani 1 1 d .
C76 C 0.2283(3) 0.0985(5) 0.5725(3) 0.0324(13) Uani 1 1 d .

loop_
_atom_site_aniso_label
_atom_site_aniso_U_11
_atom_site_aniso_U_22
_atom_site_aniso_U_33
_atom_site_aniso_U_23
_atom_site_aniso_U_13
_atom_site_aniso_U_12
Cl1 0.0515(12) 0.0311(9) 0.0303(9) -0.0070(7) 0.0051(9) -0.0188(9)
Cl1A 0.043(12) 0.037(11) 0.050(12) -0.016(8) 0.035(10) 0.006(9)
Cl2 0.0618(10) 0.0379(8) 0.0228(7) -0.0049(6) 0.0077(6) -0.0123(7)
Cl3 0.0485(8) 0.0216(6) 0.0355(7) -0.0098(6) 0.0118(6) -0.0012(6)
Cl4 0.0521(14) 0.0198(8) 0.0460(13) -0.0056(8) -0.0058(11) 0.0114(10)
Cl4A 0.035(11) 0.011(8) 0.023(8) -0.003(6) 0.008(9) 0.012(8)
Cl5 0.0818(18) 0.0209(8) 0.0417(10) 0.0116(7) -0.0073(10) -0.0124(10)
Cl5A 0.019(7) 0.009(6) 0.038(8) 0.013(5) 0.001(6) 0.008(6)
Cl6 0.1109(19) 0.0581(13) 0.0361(10) 0.0094(9) 0.0124(11) -0.0566(13)
Cl7 0.123(3) 0.0885(19) 0.0265(10) 0.0102(10) 0.0135(13) -0.0628(19)
Cl7A 0.107(18) 0.069(15) 0.034(11) 0.016(10) 0.020(13) -0.036(14)
Cl8 0.1103(19) 0.145(2) 0.0506(12) -0.0244(13) 0.0472(13) -0.0769(18)
Cl9 0.075(3) 0.113(4) 0.065(2) -0.024(2) 0.045(2) -0.059(2)
Cl9A 0.068(13) 0.084(15) 0.024(6) -0.020(8) 0.028(8) -0.053(10)
Cl10 0.0402(18) 0.142(4) 0.088(3) -0.047(3) 0.0413(18) -0.035(2)
C10A 0.039(10) 0.12(2) 0.076(13) -0.012(13) 0.034(9) -0.008(10)
Cl11 0.0727(11) 0.0401(9) 0.0263(7) 0.0010(6) 0.0168(7) -0.0235(8)
Cl12 0.0468(9) 0.0496(10) 0.0479(9) -0.0148(8) 0.0276(7) -0.0064(7)
Cl13 0.0325(9) 0.0463(10) 0.0485(11) -0.0102(9) 0.0198(9) -0.0128(8)
C13A 0.032(13) 0.14(3) 0.061(17) 0.05(2) -0.011(12) -0.022(15)
Cl14 0.0291(8) 0.0407(9) 0.0501(11) -0.0056(8) -0.0012(7) 0.0116(7)
C14A 0.045(12) 0.089(16) 0.069(15) -0.002(14) 0.011(11) 0.013(12)
Cl15 0.0712(15) 0.167(3) 0.0995(18) -0.0610(19) 0.0620(14) -0.0406(16)
Cl16 0.0499(12) 0.140(2) 0.113(2) -0.0650(18) 0.0281(12) 0.0143(13)
Cl17 0.0285(10) 0.145(3) 0.129(2) -0.068(2) 0.0099(12) 0.0130(12)
Cl18 0.0476(12) 0.094(2) 0.102(2) -0.0280(16) -0.0253(13) 0.0358(13)
Cl19 0.0606(13) 0.0671(15) 0.0928(18) -0.0361(13) -0.0087(12) 0.0363(12)
Cl20 0.0783(15) 0.0249(9) 0.0546(13) -0.0032(9) -0.0152(11) 0.0189(9)
C20A 0.086(16) 0.026(10) 0.074(15) 0.017(11) 0.032(13) 0.008(10)
Cl21 0.0722(15) 0.0166(8) 0.0284(9) 0.0050(6) -0.0014(10) -0.0133(10)
C21A 0.069(16) 0.033(12) 0.058(14) 0.000(9) 0.035(12) -0.022(12)
Cl22 0.0413(8) 0.0217(6) 0.0351(7) -0.0054(5) 0.0075(6) -0.0131(6)
Cl23 0.0365(8) 0.0422(9) 0.0397(8) -0.0084(7) -0.0025(6) -0.0042(7)
Cl24 0.0487(8) 0.0277(7) 0.0265(7) -0.0091(6) 0.0019(6) -0.0052(6)
Cl25 0.050(6) 0.040(6) 0.030(5) 0.005(4) -0.015(4) -0.014(4)
Cl26 0.019(9) 0.068(15) 0.044(12) -0.006(11) -0.024(8) 0.000(9)
Cl27 0.062(16) 0.058(16) 0.058(16) -0.013(13) -0.027(13) 0.004(13)
Cl28 0.10(2) 0.040(13) 0.048(14) 0.008(11) -0.028(14) -0.010(13)
Cl29 0.12(2) 0.028(11) 0.033(11) -0.002(9) -0.016(13) 0.004(13)
C1 0.037(3) 0.033(3) 0.027(3) -0.003(2) 0.005(2) -0.019(3)
C2 0.036(3) 0.022(3) 0.030(3) -0.005(2) 0.010(2) -0.011(2)
C3 0.040(3) 0.013(2) 0.026(3) -0.001(2) 0.008(2) -0.008(2)
C4 0.050(4) 0.014(2) 0.030(3) -0.001(2) 0.003(3) -0.006(2)
C5 0.047(4) 0.025(3) 0.028(3) 0.001(2) 0.001(3) -0.016(3)
C6 0.055(4) 0.032(3) 0.034(3) -0.001(3) 0.013(3) -0.025(3)
C7 0.055(4) 0.049(4) 0.033(3) -0.003(3) 0.014(3) -0.031(3)
C8 0.058(5) 0.071(5) 0.039(4) -0.012(4) 0.025(3) -0.045(4)
C9 0.033(3) 0.074(5) 0.049(4) -0.014(4) 0.019(3) -0.027(3)
C10 0.027(3) 0.055(4) 0.036(3) -0.010(3) 0.011(2) -0.021(3)
C11 0.021(3) 0.043(4) 0.044(3) -0.010(3) 0.002(2) -0.008(2)
C12 0.036(3) 0.035(3) 0.048(4) 0.000(3) 0.006(3) -0.003(3)
C13 0.030(3) 0.026(3) 0.030(3) -0.002(2) 0.005(2) -0.010(2)
C14 0.045(3) 0.021(3) 0.020(2) 0.002(2) 0.006(2) -0.008(2)
C15 0.034(3) 0.021(3) 0.025(3) -0.007(2) 0.013(2) -0.007(2)
C16 0.036(3) 0.017(2) 0.029(3) -0.008(2) 0.009(2) -0.002(2)
C17 0.025(3) 0.022(3) 0.035(3) -0.009(2) 0.010(2) 0.001(2)
C18 0.028(3) 0.019(2) 0.034(3) -0.006(2) 0.004(2) 0.005(2)
C19 0.042(3) 0.017(3) 0.031(3) 0.001(2) -0.001(2) 0.002(2)
C20 0.045(3) 0.018(3) 0.027(3) 0.004(2) -0.005(2) 0.003(2)
C21 0.057(4) 0.022(3) 0.036(3) 0.008(3) -0.005(3) -0.008(3)
C22 0.071(5) 0.026(3) 0.031(3) 0.004(3) 0.003(3) -0.017(3)
C23 0.084(6) 0.049(4) 0.033(3) 0.009(3) 0.010(3) -0.038(4)
C24 0.080(6) 0.077(6) 0.027(3) 0.001(3) 0.019(3) -0.044(5)
C25 0.093(7) 0.111(8) 0.035(4) -0.021(4) 0.037(4) -0.064(6)
C26 0.073(6) 0.101(7) 0.046(4) -0.020(5) 0.037(4) -0.052(6)
C27 0.039(4) 0.148(10) 0.071(6) -0.043(6) 0.035(4) -0.048(6)
C28 0.028(3) 0.103(7) 0.053(4) -0.028(5) 0.021(3) -0.025(4)
C29 0.026(3) 0.084(6) 0.060(5) -0.021(5) 0.010(3) -0.005(4)
C30 0.027(3) 0.058(5) 0.050(4) -0.017(3) 0.001(3) -0.001(3)
C31 0.035(4) 0.053(4) 0.056(4) -0.015(4) -0.002(3) 0.009(3)
C32 0.037(3) 0.033(3) 0.043(4) -0.005(3) -0.010(3) 0.011(3)
C33 0.036(3) 0.029(3) 0.032(3) -0.004(2) -0.008(2) 0.000(2)
C34 0.043(3) 0.023(3) 0.020(2) 0.003(2) 0.003(2) -0.007(2)
C35 0.050(3) 0.018(3) 0.019(2) 0.005(2) 0.002(2) -0.003(2)
C36 0.050(3) 0.020(3) 0.019(2) 0.003(2) 0.007(2) -0.012(2)
C37 0.041(3) 0.022(3) 0.023(3) -0.003(2) 0.015(2) -0.005(2)
C38 0.031(3) 0.028(3) 0.032(3) -0.007(2) 0.014(2) -0.007(2)
C39 0.028(3) 0.032(3) 0.033(3) -0.006(2) 0.014(2) -0.008(2)
C40 0.024(3) 0.024(3) 0.031(3) -0.004(2) 0.007(2) -0.003(2)
C41 0.029(3) 0.028(3) 0.039(3) -0.003(2) 0.004(2) 0.002(2)
C42 0.037(3) 0.021(3) 0.028(3) 0.000(2) -0.005(2) 0.002(2)
C43 0.034(3) 0.023(3) 0.031(3) 0.003(2) -0.002(2) 0.000(2)
C44 0.050(4) 0.027(3) 0.019(3) 0.000(2) 0.002(2) -0.013(3)
C45 0.058(4) 0.034(3) 0.019(3) 0.005(2) 0.002(3) -0.014(3)
C46 0.070(5) 0.051(4) 0.022(3) -0.001(3) 0.010(3) -0.029(4)
C47 0.058(4) 0.061(5) 0.019(3) -0.009(3) 0.019(3) -0.024(4)
C48 0.058(5) 0.082(6) 0.035(4) -0.013(4) 0.025(3) -0.028(4)
C49 0.044(4) 0.107(7) 0.044(4) -0.040(5) 0.029(3) -0.031(5)
C50 0.044(4) 0.127(9) 0.075(6) -0.048(6) 0.039(4) -0.029(5)
C51 0.036(4) 0.109(8) 0.075(6) -0.038(6) 0.018(4) 0.006(4)
C52 0.021(3) 0.107(7) 0.084(6) -0.050(6) 0.007(3) 0.006(4)
C53 0.036(4) 0.073(6) 0.068(5) -0.025(5) -0.002(4) 0.017(4)
C54 0.041(4) 0.059(5) 0.069(5) -0.025(4) -0.003(4) 0.022(4)
C55 0.054(4) 0.033(3) 0.047(4) -0.008(3) -0.006(3) 0.017(3)
C56 0.054(4) 0.023(3) 0.034(3) 0.003(2) -0.008(3) 0.007(3)
C57 0.051(4) 0.015(2) 0.027(3) 0.004(2) -0.004(3) -0.002(2)
C58 0.055(4) 0.016(3) 0.024(3) 0.002(2) 0.002(3) -0.007(2)
C59 0.044(3) 0.018(2) 0.026(3) 0.001(2) 0.012(2) -0.014(2)
C60 0.031(3) 0.023(3) 0.025(3) -0.001(2) 0.012(2) -0.013(2)
C61 0.032(3) 0.019(2) 0.025(3) -0.003(2) 0.005(2) -0.007(2)
C62 0.025(3) 0.019(2) 0.029(3) -0.001(2) 0.006(2) -0.004(2)
C63 0.028(3) 0.026(3) 0.028(3) -0.003(2) 0.001(2) -0.003(2)
C64 0.030(3) 0.025(3) 0.021(2) -0.006(2) 0.007(2) -0.003(2)
C65 0.044(3) 0.031(3) 0.020(3) -0.004(2) 0.009(2) -0.007(3)
C66 0.045(4) 0.047(4) 0.021(3) -0.009(3) 0.014(2) -0.015(3)
C67 0.038(3) 0.048(4) 0.032(3) -0.020(3) 0.013(3) -0.004(3)
C68 0.041(4) 0.073(5) 0.038(3) -0.028(4) 0.021(3) -0.009(3)
C69 0.035(4) 0.078(6) 0.058(5) -0.031(4) 0.014(3) 0.006(4)
C70 0.042(4) 0.055(4) 0.050(4) -0.025(4) 0.004(3) 0.014(3)
C71 0.035(3) 0.038(3) 0.043(4) -0.017(3) 0.004(3) 0.008(3)
C72 0.047(4) 0.021(3) 0.038(3) -0.008(2) 0.000(3) 0.008(2)
C73 0.044(3) 0.014(2) 0.030(3) -0.004(2) 0.004(2) -0.001(2)
C74 0.034(3) 0.017(2) 0.022(2) -0.004(2) 0.002(2) -0.005(2)
C75 0.034(3) 0.018(2) 0.026(3) -0.007(2) 0.005(2) -0.003(2)
C76 0.033(3) 0.032(3) 0.032(3) -0.014(3) 0.006(2) 0.002(2)

loop_
_atom_type_symbol
_atom_type_description
_atom_type_scat_dispersion_real
_atom_type_scat_dispersion_imag
_atom_type_scat_source
C C 0.0033 0.0016 'International Tables Vol C Tables 4.2.6.8 and 6.1.1.4'
Cl Cl 0.1484 0.1585 'International Tables Vol C Tables 4.2.6.8 and 6.1.1.4'

loop_
_geom_angle_atom_site_label_1
_geom_angle_atom_site_label_2
_geom_angle_atom_site_label_3
_geom_angle
_geom_angle_site_symmetry_3
Cl1A Cl1 C13 95(2) .
Cl1 Cl1A C13 64.6(17) .
Cl4A Cl4 C19 65(2) .
Cl4 Cl4A C19 94(2) .
Cl5A Cl5 C22 57.1(11) .
Cl5 Cl5A C22 95.1(15) .
Cl5 Cl5A C23 139.4(16) .
C22 Cl5A C23 48.4(6) .
Cl5 Cl5A Cl6 161.7(17) .
C22 Cl5A Cl6 96.6(9) .
C23 Cl5A Cl6 48.5(5) .
C23 Cl6 Cl5A 64.4(5) .
Cl7A Cl7 C24 96.6(16) .
Cl7 Cl7A C24 56.6(18) .
Cl7 Cl7A Cl29 159(2) .
C24 Cl7A Cl29 102.5(12) .
Cl9A Cl9 C26 75.0(18) .
Cl9 Cl9A C26 80.2(18) .
Cl9 Cl9A Cl10 161(2) .
C26 Cl9A Cl10 88.0(10) .
C10A Cl10 C27 99.1(17) .
C10A Cl10 Cl9A 171.6(18) .
C27 Cl10 Cl9A 72.6(7) .
Cl10 C10A C27 56.6(13) .
C13A Cl13 C39 79.2(17) .
Cl13 C13A C39 72.9(18) .
C14A Cl14 C41 76.2(15) .
C14A Cl14 Cl27 156(2) 3_566
C41 Cl14 Cl27 98.6(9) 3_566
Cl14 C14A C41 71.8(17) .
C53 Cl18 Cl26 86.7(6) .
C54 Cl19 C20A 64.9(7) .
C20A Cl20 C55 58.7(17) .
Cl20 C20A C55 92(2) .
Cl20 C20A C54 133(3) .
C55 C20A C54 47.2(8) .
Cl20 C20A Cl19 155(3) .
C55 C20A Cl19 96.2(14) .
C54 C20A Cl19 49.1(7) .
C21A Cl21 C58 68(3) .
Cl21 C21A C58 90(3) .
C31 Cl26 Cl18 69.7(6) .
C43 Cl27 Cl14 128.5(15) 3_566
C21 Cl29 Cl7A 100.5(16) .
C10 C1 C6 117.6(6) .
C10 C1 C2 122.9(6) .
C6 C1 C2 116.5(6) .
C3 C2 C1 119.2(5) .
C3 C2 C13 124.2(5) .
C1 C2 C13 116.3(5) .
C2 C3 C4 121.3(5) .
C2 C3 C16 119.3(5) .
C4 C3 C16 118.5(5) .
C5 C4 C3 119.1(6) .
C5 C4 C19 117.1(5) .
C3 C4 C19 121.5(5) .
C4 C5 C6 120.2(6) .
C4 C5 C22 125.7(6) .
C6 C5 C22 109.6(6) .
C5 C6 C7 112.2(6) .
C5 C6 C1 123.0(6) .
C7 C6 C1 121.5(7) .
C8 C7 C6 120.5(7) .
C8 C7 C23 126.7(7) .
C6 C7 C23 111.5(7) .
C7 C8 C9 119.3(6) .
C7 C8 C26 126.6(8) .
C9 C8 C26 112.4(8) .
C10 C9 C8 122.4(7) .
C10 C9 C28 122.9(8) .
C8 C9 C28 111.2(7) .
C9 C10 C1 118.5(6) .
C9 C10 C11 117.4(7) .
C1 C10 C11 117.9(5) .
C12 C11 C30 118.1(7) .
C12 C11 C10 119.6(6) .
C30 C11 C10 117.9(6) .
C11 C12 C33 118.1(6) .
C11 C12 C13 122.5(6) .
C33 C12 C13 111.2(5) .
C11 C12 Cl25 100.2(5) .
C33 C12 Cl25 97.5(5) .
C13 C12 Cl25 100.7(5) .
C12 C13 C2 110.2(5) .
C12 C13 C14 102.6(5) .
C2 C13 C14 114.4(5) .
C12 C13 Cl1 110.3(4) .
C2 C13 Cl1 105.4(4) .
C14 C13 Cl1 113.9(4) .
C12 C13 Cl1A 130.6(9) .
C2 C13 Cl1A 98.5(9) .
C14 C13 Cl1A 100.7(8) .
Cl1 C13 Cl1A 20.8(7) .
C15 C14 C34 108.8(5) .
C15 C14 C13 112.6(4) .
C34 C14 C13 104.2(5) .
C15 C14 Cl2 107.6(4) .
C34 C14 Cl2 109.6(4) .
C13 C14 Cl2 113.8(4) .
C37 C15 C14 123.4(5) .
C37 C15 C16 112.0(5) .
C14 C15 C16 124.0(5) .
C15 C16 C3 111.1(5) .
C15 C16 C17 101.4(4) .
C3 C16 C17 111.4(5) .
C15 C16 Cl3 110.6(4) .
C3 C16 Cl3 109.6(4) .
C17 C16 Cl3 112.6(4) .
C18 C17 C38 124.8(5) .
C18 C17 C16 123.1(5) .
C38 C17 C16 109.9(5) .
C17 C18 C41 123.6(5) .
C17 C18 C19 122.3(5) .
C41 C18 C19 110.9(5) .
C18 C19 C4 111.8(5) .
C18 C19 C20 101.9(5) .
C4 C19 C20 107.6(5) .
C18 C19 Cl4A 129.0(10) .
C4 C19 Cl4A 96.3(10) .
C20 C19 Cl4A 109.1(9) .
C18 C19 Cl4 108.3(4) .
C4 C19 Cl4 111.4(4) .
C20 C19 Cl4 115.4(4) .
Cl4A C19 Cl4 21.1(8) .
C21 C20 C42 122.0(6) .
C21 C20 C19 124.2(5) .
C42 C20 C19 108.9(5) .
C20 C21 C45 118.7(5) .
C20 C21 C22 118.2(6) .
C45 C21 C22 118.3(7) .
C20 C21 Cl29 113.0(12) .
C45 C21 Cl29 81.7(8) .
C22 C21 Cl29 96.9(9) .
C21 C22 Cl5A 130.5(10) .
C21 C22 C5 103.5(5) .
Cl5A C22 C5 111.8(9) .
C21 C22 C23 117.9(6) .
Cl5A C22 C23 86.9(9) .
C5 C22 C23 103.2(6) .
C21 C22 Cl5 106.7(5) .
Cl5A C22 Cl5 27.8(7) .
C5 C22 Cl5 112.4(5) .
C23 C22 Cl5 113.0(4) .
C7 C23 C24 108.3(7) .
C7 C23 C22 102.4(5) .
C24 C23 C22 117.4(6) .
C7 C23 Cl6 106.4(5) .
C24 C23 Cl6 110.0(5) .
C22 C23 Cl6 111.4(6) .
C7 C23 Cl5A 120.3(7) .
C24 C23 Cl5A 130.2(8) .
C22 C23 Cl5A 44.7(6) .
Cl6 C23 Cl5A 67.1(6) .
C46 C24 C23 109.6(6) .
C46 C24 C25 101.0(7) .
C23 C24 C25 117.6(7) .
C46 C24 Cl7 106.0(5) .
C23 C24 Cl7 109.7(6) .
C25 C24 Cl7 111.9(5) .
C46 C24 Cl7A 88.3(10) .
C23 C24 Cl7A 98.0(11) .
C25 C24 Cl7A 136.5(11) .
Cl7 C24 Cl7A 26.8(10) .
C48 C25 C26 106.5(8) .
C48 C25 C24 101.2(6) .
C26 C25 C24 117.8(7) .
C48 C25 Cl8 107.3(6) .
C26 C25 Cl8 110.6(6) .
C24 C25 Cl8 112.3(7) .
C8 C26 C25 108.2(7) .
C8 C26 C27 101.4(7) .
C25 C26 C27 118.9(8) .
C8 C26 Cl9A 117.4(8) .
C25 C26 Cl9A 119.3(9) .
C27 C26 Cl9A 89.6(10) .
C8 C26 Cl9 104.5(6) .
C25 C26 Cl9 108.8(7) .
C27 C26 Cl9 113.6(6) .
Cl9A C26 Cl9 24.8(8) .
C28 C27 C50 106.9(9) .
C28 C27 C26 103.5(7) .
C50 C27 C26 119.0(8) .
C28 C27 Cl10 106.9(6) .
C50 C27 Cl10 109.9(7) .
C26 C27 Cl10 109.8(7) .
C28 C27 C10A 96.7(9) .
C50 C27 C10A 92.9(10) .
C26 C27 C10A 134.1(10) .
Cl10 C27 C10A 24.3(8) .
C29 C28 C9 119.5(7) .
C29 C28 C27 127.6(9) .
C9 C28 C27 110.3(9) .
C28 C29 C30 119.2(8) .
C28 C29 C52 127.3(8) .
C30 C29 C52 111.4(9) .
C31 C30 C11 122.5(7) .
C31 C30 C29 110.9(7) .
C11 C30 C29 122.2(8) .
C30 C31 C32 119.2(6) .
C30 C31 C53 112.2(7) .
C32 C31 C53 126.3(7) .
C30 C31 Cl26 96.7(8) .
C32 C31 Cl26 92.7(8) .
C53 C31 Cl26 96.2(8) .
C56 C32 C31 121.3(6) .
C56 C32 C33 117.4(6) .
C31 C32 C33 116.6(6) .
C34 C33 C12 110.1(5) .
C34 C33 C32 122.7(6) .
C12 C33 C32 122.1(6) .
C33 C34 C35 118.7(5) .
C33 C34 C14 111.2(5) .
C35 C34 C14 122.8(5) .
C33 C34 Cl28 84.0(12) .
C35 C34 Cl28 107.7(9) .
C14 C34 Cl28 103.4(9) .
C34 C35 C57 118.7(6) .
C34 C35 C36 122.5(5) .
C57 C35 C36 113.1(5) .
C35 C36 C37 110.1(5) .
C35 C36 C59 101.3(5) .
C37 C36 C59 109.2(5) .
C35 C36 Cl11 114.5(4) .
C37 C36 Cl11 110.4(4) .
C59 C36 Cl11 110.8(4) .
C15 C37 C36 124.0(5) .
C15 C37 C38 111.4(5) .
C36 C37 C38 123.5(5) .
C17 C38 C37 100.2(4) .
C17 C38 C39 114.6(5) .
C37 C38 C39 112.2(5) .
C17 C38 Cl12 108.2(4) .
C37 C38 Cl12 107.7(4) .
C39 C38 Cl12 113.0(4) .
C40 C39 C60 100.0(4) .
C40 C39 C38 112.5(5) .
C60 C39 C38 115.0(5) .
C40 C39 Cl13 107.1(4) .
C60 C39 Cl13 107.7(4) .
C38 C39 Cl13 113.5(4) .
C40 C39 C13A 132.9(10) .
C60 C39 C13A 90.0(14) .
C38 C39 C13A 104.1(13) .
Cl13 C39 C13A 27.9(9) .
C62 C40 C41 123.3(5) .
C62 C40 C39 111.7(5) .
C41 C40 C39 123.8(5) .
C42 C41 C40 110.5(5) .
C42 C41 C18 101.0(5) .
C40 C41 C18 108.4(5) .
C42 C41 Cl14 112.7(4) .
C40 C41 Cl14 111.3(4) .
C18 C41 Cl14 112.4(4) .
C42 C41 C14A 144.6(12) .
C40 C41 C14A 90.0(12) .
C18 C41 C14A 99.1(11) .
Cl14 C41 C14A 32.0(11) .
C43 C42 C20 120.4(6) .
C43 C42 C41 121.6(5) .
C20 C42 C41 112.3(5) .
C42 C43 C44 118.2(5) .
C42 C43 C63 124.0(5) .
C44 C43 C63 110.3(5) .
C42 C43 Cl27 109.4(9) .
C44 C43 Cl27 87.8(11) .
C63 C43 Cl27 98.2(9) .
C43 C44 C65 109.4(5) .
C43 C44 C45 122.4(6) .
C65 C44 C45 122.6(6) .
C46 C45 C44 115.6(6) .
C46 C45 C21 122.9(6) .
C44 C45 C21 117.1(6) .
C47 C46 C45 119.8(6) .
C47 C46 C24 113.3(7) .
C45 C46 C24 125.0(7) .
C46 C47 C48 111.0(7) .
C46 C47 C66 122.9(6) .
C48 C47 C66 122.5(8) .
C49 C48 C47 118.5(7) .
C49 C48 C25 127.3(8) .
C47 C48 C25 112.3(9) .
C48 C49 C68 120.4(7) .
C48 C49 C50 127.7(9) .
C68 C49 C50 109.6(9) .
C49 C50 C27 105.6(9) .
C49 C50 C51 103.7(7) .
C27 C50 C51 118.2(8) .
C49 C50 Cl15 105.5(6) .
C27 C50 Cl15 110.0(6) .
C51 C50 Cl15 112.5(7) .
C69 C51 C52 107.2(7) .
C69 C51 C50 102.0(7) .
C52 C51 C50 119.7(8) .
C69 C51 Cl16 105.9(7) .
C52 C51 Cl16 110.1(7) .
C50 C51 Cl16 110.7(6) .
C29 C52 C51 106.7(8) .
C29 C52 C53 102.0(6) .
C51 C52 C53 118.9(7) .
C29 C52 Cl17 106.6(6) .
C51 C52 Cl17 110.0(5) .
C53 C52 Cl17 111.5(6) .
C31 C53 C54 109.1(6) .
C31 C53 C52 102.1(7) .
C54 C53 C52 117.1(7) .
C31 C53 Cl18 104.8(6) .
C54 C53 Cl18 109.2(6) .
C52 C53 Cl18 113.4(5) .
C70 C54 C53 108.8(8) .
C70 C54 C55 104.0(6) .
C53 C54 C55 117.8(6) .
C70 C54 Cl19 105.2(5) .
C53 C54 Cl19 109.3(5) .
C55 C54 Cl19 111.0(6) .
C70 C54 C20A 119.0(11) .
C53 C54 C20A 131.7(12) .
C55 C54 C20A 45.2(9) .
Cl19 C54 C20A 66.0(9) .
C56 C55 C72 103.5(5) .
C56 C55 C20A 133.1(15) .
C72 C55 C20A 108.3(15) .
C56 C55 C54 118.1(6) .
C72 C55 C54 102.6(6) .
C20A C55 C54 87.6(13) .
C56 C55 Cl20 106.0(5) .
C72 C55 Cl20 112.9(5) .
C20A C55 Cl20 29.2(13) .
C54 C55 Cl20 113.4(5) .
C57 C56 C32 118.8(6) .
C57 C56 C55 118.1(6) .
C32 C56 C55 119.3(7) .
C56 C57 C35 122.9(6) .
C56 C57 C58 124.3(6) .
C35 C57 C58 108.1(5) .
C59 C58 C73 111.2(5) .
C59 C58 C57 102.3(5) .
C73 C58 C57 107.2(5) .
C59 C58 C21A 131.4(12) .
C73 C58 C21A 99.9(11) .
C57 C58 C21A 102.8(13) .
C59 C58 Cl21 109.1(4) .
C73 C58 Cl21 111.8(4) .
C57 C58 Cl21 114.8(4) .
C21A C58 Cl21 22.4(11) .
C60 C59 C36 122.9(5) .
C60 C59 C58 123.5(5) .
C36 C59 C58 110.2(5) .
C59 C60 C39 125.1(5) .
C59 C60 C61 122.3(5) .
C39 C60 C61 110.3(5) .
C62 C61 C60 100.8(4) .
C62 C61 C74 111.8(4) .
C60 C61 C74 111.6(4) .
C62 C61 Cl22 109.5(4) .
C60 C61 Cl22 113.9(4) .
C74 C61 Cl22 109.1(4) .
C40 C62 C63 123.6(5) .
C40 C62 C61 112.3(5) .
C63 C62 C61 123.6(5) .
C62 C63 C43 108.3(5) .
C62 C63 C64 112.3(5) .
C43 C63 C64 105.0(5) .
C62 C63 Cl23 108.0(4) .
C43 C63 Cl23 109.0(4) .
C64 C63 Cl23 114.0(4) .
C65 C64 C75 108.3(5) .
C65 C64 C63 102.0(4) .
C75 C64 C63 115.0(4) .
C65 C64 Cl24 110.8(4) .
C75 C64 Cl24 106.2(4) .
C63 C64 Cl24 114.3(4) .
C66 C65 C44 119.0(6) .
C66 C65 C64 123.3(6) .
C44 C65 C64 112.8(5) .
C65 C66 C47 117.4(7) .
C65 C66 C67 119.8(6) .
C47 C66 C67 117.9(6) .
C68 C67 C76 119.4(6) .
C68 C67 C66 117.0(7) .
C76 C67 C66 117.3(5) .
C67 C68 C69 121.8(7) .
C67 C68 C49 122.7(8) .
C69 C68 C49 111.6(7) .
C70 C69 C68 119.3(7) .
C70 C69 C51 127.2(8) .
C68 C69 C51 111.7(9) .
C69 C70 C71 120.4(7) .
C69 C70 C54 127.4(7) .
C71 C70 C54 110.5(7) .
C72 C71 C70 112.1(6) .
C72 C71 C76 122.6(6) .
C70 C71 C76 121.9(7) .
C73 C72 C71 119.7(6) .
C73 C72 C55 125.8(6) .
C71 C72 C55 109.9(6) .
C72 C73 C74 119.1(5) .
C72 C73 C58 117.1(5) .
C74 C73 C58 121.4(5) .
C75 C74 C73 121.6(5) .
C75 C74 C61 118.6(5) .
C73 C74 C61 119.1(5) .
C74 C75 C76 119.2(5) .
C74 C75 C64 124.1(5) .
C76 C75 C64 116.4(5) .
C71 C76 C75 117.4(6) .
C71 C76 C67 117.0(6) .
C75 C76 C67 122.8(6) .

loop_
_geom_bond_atom_site_label_1
_geom_bond_atom_site_label_2
_geom_bond_distance
_geom_bond_site_symmetry_2
Cl1 Cl1A 0.71(2) .
Cl1 C13 1.802(6) .
Cl1A C13 1.99(2) .
Cl2 C14 1.811(6) .
Cl3 C16 1.825(5) .
Cl4 Cl4A 0.66(2) .
Cl4 C19 1.827(6) .
Cl4A C19 1.66(2) .
Cl5 Cl5A 0.848(19) .
Cl5 C22 1.813(7) .
Cl5A C22 1.529(17) .
Cl5A C23 2.17(2) .
Cl5A Cl6 2.22(2) .
Cl6 C23 1.802(7) .
Cl7 Cl7A 0.97(4) .
Cl7 C24 1.790(8) .
Cl7A C24 2.13(4) .
Cl7A Cl29 2.25(6) .
Cl8 C25 1.791(7) .
Cl9 Cl9A 0.77(2) .
Cl9 C26 1.813(9) .
Cl9A C26 1.78(2) .
Cl9A Cl10 2.28(3) .
Cl10 C10A 0.88(3) .
Cl10 C27 1.787(8) .
C10A C27 2.11(2) .
Cl11 C36 1.821(5) .
Cl12 C38 1.809(6) .
Cl13 C13A 0.89(3) .
Cl13 C39 1.822(6) .
C13A C39 1.87(3) .
Cl14 C14A 1.02(4) .
Cl14 C41 1.832(6) .
Cl14 Cl27 2.07(3) 3_566
C14A C41 1.87(3) .
Cl15 C50 1.805(8) .
Cl16 C51 1.804(9) .
Cl17 C52 1.792(7) .
Cl18 C53 1.785(9) .
Cl18 Cl26 2.33(3) .
Cl19 C54 1.826(7) .
Cl19 C20A 2.21(3) .
Cl20 C20A 0.89(3) .
Cl20 C55 1.816(8) .
C20A C55 1.55(3) .
C20A C54 2.19(3) .
Cl21 C21A 0.69(3) .
Cl21 C58 1.819(6) .
C21A C58 1.68(3) .
Cl22 C61 1.820(5) .
Cl23 C63 1.820(6) .
Cl24 C64 1.803(5) .
Cl25 C12 2.108(11) .
Cl26 C31 2.255(19) .
Cl27 C43 2.03(2) .
Cl27 Cl14 2.07(3) 3_566
Cl28 C34 2.00(2) .
Cl29 C21 2.03(2) .
C1 C10 1.427(10) .
C1 C6 1.429(9) .
C1 C2 1.432(8) .
C2 C3 1.403(8) .
C2 C13 1.526(8) .
C3 C4 1.426(8) .
C3 C16 1.512(8) .
C4 C5 1.367(9) .
C4 C19 1.517(9) .
C5 C6 1.374(10) .
C5 C22 1.552(9) .
C6 C7 1.413(9) .
C7 C8 1.349(12) .
C7 C23 1.494(11) .
C8 C9 1.417(12) .
C8 C26 1.520(10) .
C9 C10 1.400(9) .
C9 C28 1.430(12) .
C10 C11 1.445(10) .
C11 C12 1.393(9) .
C11 C30 1.414(10) .
C12 C33 1.420(9) .
C12 C13 1.513(9) .
C13 C14 1.590(8) .
C14 C15 1.480(8) .
C14 C34 1.510(8) .
C15 C37 1.355(8) .
C15 C16 1.486(8) .
C16 C17 1.516(8) .
C17 C18 1.318(8) .
C17 C38 1.501(8) .
C18 C41 1.503(8) .
C18 C19 1.509(8) .
C19 C20 1.527(8) .
C20 C21 1.376(10) .
C20 C42 1.414(8) .
C21 C45 1.434(10) .
C21 C22 1.519(9) .
C22 C23 1.626(12) .
C23 C24 1.574(11) .
C24 C46 1.505(10) .
C24 C25 1.691(16) .
C25 C48 1.499(13) .
C25 C26 1.563(13) .
C26 C27 1.690(17) .
C27 C28 1.528(12) .
C27 C50 1.576(15) .
C28 C29 1.353(13) .
C29 C30 1.426(11) .
C29 C52 1.505(13) .
C30 C31 1.386(11) .
C31 C32 1.417(11) .
C31 C53 1.515(10) .
C32 C56 1.416(10) .
C32 C33 1.427(9) .
C33 C34 1.385(9) .
C34 C35 1.393(8) .
C35 C57 1.411(8) .
C35 C36 1.484(9) .
C36 C37 1.490(8) .
C36 C59 1.505(8) .
C37 C38 1.517(9) .
C38 C39 1.561(8) .
C39 C40 1.498(8) .
C39 C60 1.503(8) .
C40 C62 1.347(8) .
C40 C41 1.494(8) .
C41 C42 1.491(9) .
C42 C43 1.370(8) .
C43 C44 1.399(9) .
C43 C63 1.511(8) .
C44 C65 1.401(9) .
C44 C45 1.431(8) .
C45 C46 1.398(11) .
C46 C47 1.361(11) .
C47 C48 1.396(11) .
C47 C66 1.427(9) .
C48 C49 1.371(14) .
C49 C68 1.421(12) .
C49 C50 1.524(12) .
C50 C51 1.671(17) .
C51 C69 1.507(11) .
C51 C52 1.577(13) .
C52 C53 1.684(15) .
C53 C54 1.573(12) .
C54 C70 1.490(12) .
C54 C55 1.607(12) .
C55 C56 1.527(9) .
C55 C72 1.544(9) .
C56 C57 1.376(10) .
C57 C58 1.537(8) .
C58 C59 1.509(9) .
C58 C73 1.525(8) .
C59 C60 1.328(8) .
C60 C61 1.506(7) .
C61 C62 1.483(8) .
C61 C74 1.519(8) .
C62 C63 1.481(8) .
C63 C64 1.578(8) .
C64 C65 1.505(8) .
C64 C75 1.544(8) .
C65 C66 1.365(9) .
C66 C67 1.448(10) .
C67 C68 1.392(9) .
C67 C76 1.426(9) .
C68 C69 1.417(12) .
C69 C70 1.346(13) .
C70 C71 1.410(10) .
C71 C72 1.381(10) .
C71 C76 1.415(9) .
C72 C73 1.378(9) .
C73 C74 1.420(8) .
C74 C75 1.388(8) .
C75 C76 1.423(8) .
